data_1551373
loop_
_publ_author_name
'Max J. Kory'
'Michael Worle'
'Thomas Weber'
'Payam Payamyar'
'Stan W. van de Poll'
'Julia Dshemuchadse'
'Nils Trapp'
'Dieter Schluter'

_publ_section_title
;
 Gram-scale synthesis of two-dimensional polymer crystals and their
 structure analysis by X-ray diffraction
;
_journal_name_full 'Nature Chemistry'
_journal_page_first 779
_journal_page_last 784
_journal_paper_doi 10.1038/nchem.2007
_journal_volume 6
_journal_year 2014
_chemical_formula_moiety '3(C48 H24 N6 O6), 4(C6 H4 N2)'
_chemical_formula_sum 'C168 H88 N26 O18'
_chemical_formula_weight 2758.64
_chemical_name_systematic 1,5,10-(1,8)trianthracena-2,4,5,8,9,11-hexaoxa-3,7(1,3,5)ditriazinabicyclo[3.3.3]undecaphane
_space_group_crystal_system trigonal
_space_group_IT_number 146
_space_group_name_Hall 'R 3'
_space_group_name_H-M_alt 'R 3 :H'
_atom_sites_solution_hydrogens geom
_atom_sites_solution_primary dual
_cell_angle_alpha 90
_cell_angle_beta 90
_cell_angle_gamma 120
_cell_formula_units_Z 3
_cell_length_a 19.3322(8)
_cell_length_b 19.3322(8)
_cell_length_c 28.9191(13)
_cell_measurement_reflns_used 9965
_cell_measurement_temperature 100(2)
_cell_measurement_theta_max 27.091
_cell_measurement_theta_min 2.533
_cell_volume 9360.0(7)
_computing_cell_refinement 'Bruker SAINT'
_computing_data_collection 'Bruker APEX2'
_computing_data_reduction 'SAINT v8.27A (Bruker, 2012)'
_computing_molecular_graphics 'Olex2 (Dolomanov et al., 2009)'
_computing_publication_material 'Olex2 (Dolomanov et al., 2009)'
_computing_structure_refinement 'SHELXL-97 (Sheldrick, 2008)'
_computing_structure_solution 'SHELXS-97 (Sheldrick, 2008)'
_diffrn_ambient_temperature 100.0
_diffrn_detector 'Bruker Photon 100 area detector'
_diffrn_detector_area_resol_mean 10.24
_diffrn_detector_type 'CMOS area detector'
_diffrn_measured_fraction_theta_full 0.999
_diffrn_measured_fraction_theta_max 0.998
_diffrn_measurement_device 'kappa-stage diffractometer'
_diffrn_measurement_device_type 'Bruker D8 Venture'
_diffrn_measurement_method '\w and \f scans'
_diffrn_radiation_monochromator 'focusing graphite'
_diffrn_radiation_probe x-ray
_diffrn_radiation_type MoK\a
_diffrn_radiation_wavelength 0.71073
_diffrn_reflns_av_R_equivalents 0.0229
_diffrn_reflns_av_unetI/netI 0.0165
_diffrn_reflns_Laue_measured_fraction_full 0.999
_diffrn_reflns_Laue_measured_fraction_max 0.998
_diffrn_reflns_limit_h_max 24
_diffrn_reflns_limit_h_min -24
_diffrn_reflns_limit_k_max 24
_diffrn_reflns_limit_k_min -24
_diffrn_reflns_limit_l_max 36
_diffrn_reflns_limit_l_min -37
_diffrn_reflns_number 55177
_diffrn_reflns_point_group_measured_fraction_full 0.998
_diffrn_reflns_point_group_measured_fraction_max 0.996
_diffrn_reflns_theta_full 25.242
_diffrn_reflns_theta_max 27.156
_diffrn_reflns_theta_min 2.533
_diffrn_source 'sealed tube'
_diffrn_standards_number 0
_exptl_absorpt_coefficient_mu 0.099
_exptl_absorpt_correction_T_max 0.9705
_exptl_absorpt_correction_T_min 0.9372
_exptl_absorpt_correction_type multi-scan
_exptl_absorpt_process_details
;
SADABS-2012/1 (Bruker,2012) was used for absorption correction.
wR2(int) was 0.0515 before and 0.0469 after correction.
The Ratio of minimum to maximum transmission is 0.9657.
The \l/2 correction factor is 0.0015.
;
_exptl_crystal_colour yellow
_exptl_crystal_colour_primary yellow
_exptl_crystal_density_diffrn 1.468
_exptl_crystal_density_meas .
_exptl_crystal_description prism
_exptl_crystal_F_000 4266
_exptl_crystal_preparation 'Monomer crystal without irradiation'
_exptl_crystal_recrystallization_method 'crystallized from o-cyanopyridin'
_exptl_crystal_size_max 0.248
_exptl_crystal_size_mid 0.23
_exptl_crystal_size_min 0.125
_refine_diff_density_max 0.397
_refine_diff_density_min -0.476
_refine_diff_density_rms 0.063
_refine_ls_abs_structure_details
;
 Flack x determined using 3720 quotients [(I+)-(I-)]/[(I+)+(I-)]
 (Parsons, Flack and Wagner, Acta Cryst. B69 (2013) 249-259).
;
_refine_ls_abs_structure_Flack 0.5(2)
_refine_ls_extinction_coef .
_refine_ls_extinction_method none
_refine_ls_goodness_of_fit_ref 1.034
_refine_ls_hydrogen_treatment constr
_refine_ls_matrix_type full
_refine_ls_number_parameters 591
_refine_ls_number_reflns 9182
_refine_ls_number_restraints 1
_refine_ls_restrained_S_all 1.034
_refine_ls_R_factor_all 0.0641
_refine_ls_R_factor_gt 0.0563
_refine_ls_shift/su_max 0.002
_refine_ls_shift/su_mean 0.000
_refine_ls_structure_factor_coef Fsqd
_refine_ls_weighting_details 'w=1/[\s^2^(Fo^2^)+(0.0940P)^2^+13.9153P] where P=(Fo^2^+2Fc^2^)/3'
_refine_ls_weighting_scheme calc
_refine_ls_wR_factor_gt 0.1491
_refine_ls_wR_factor_ref 0.1568
_reflns_Friedel_coverage 0.994
_reflns_Friedel_fraction_full 0.997
_reflns_Friedel_fraction_max 0.993
_reflns_number_gt 8145
_reflns_number_total 9182
_reflns_threshold_expression 'I > 2\s(I)'
_cod_data_source_file nchem.2007-s2.cif
_cod_data_source_block 1
_cod_original_cell_volume 9360.0(9)
_cod_original_sg_symbol_H-M 'R 3'
_cod_database_code 1551373
_shelx_space_group_comment
;
The symmetry employed for this shelxl refinement is uniquely defined
by the following loop, which should always be used as a source of
symmetry information in preference to the above space-group names.
They are only intended as comments.
;
_olex2_refinement_description
;
1. Fixed Uiso
 At 1.2 times of:
  All C(H) groups
2. Shared sites
{N3, N3B}
{C17, C17B}
{C18, C18B}
{N19, C19B}
{C20, C20B}
{C21, C21B}
{C22, C22B}
{C23, N23B}
{N3A, N3C}
{C17A, C17C}
{C18A, C18C}
{N19A, C19C}
{C20A, C20C}
{C21A, C21C}
{C22A, C22C}
{C23A, N23C}
{N4, N4A}
{C24, C24A}
{C25, C25A}
{N26, C26A}
{C27, C27A}
{C28, C28A}
{C29, C29A}
{C30, N30A}
3. Uiso/Uaniso restraints and constraints
Uiso(N3) = Uiso(C17) = Uiso(C18) = Uiso(N19) = Uiso(C20) = Uiso(C21) =
Uiso(C22) = Uiso(C23) = Uiso(N3B) = Uiso(C17B) = Uiso(C18B) = Uiso(C19B) =
Uiso(C20B) = Uiso(C21B) = Uiso(C22B) = Uiso(N23B) = Uiso(N3A) = Uiso(C17A) =
Uiso(C18A) = Uiso(N19A) = Uiso(C20A) = Uiso(C21A) = Uiso(C22A) = Uiso(C23A) =
Uiso(N3C) = Uiso(C17C) = Uiso(C18C) = Uiso(C19C) = Uiso(C20C) = Uiso(C21C) =
Uiso(C22C) = Uiso(N23C)
Uiso(N4) = Uiso(N4A) = Uiso(C24) = Uiso(C24A) = Uiso(C25) = Uiso(C25A) =
Uiso(N26) = Uiso(C26A) = Uiso(C27) = Uiso(C27A) = Uiso(C28) = Uiso(C28A) =
Uiso(C29) = Uiso(C29A) = Uiso(C30) = Uiso(N30A)
4. Others
 Fixed Sof: N3A(0.16667) C17A(0.16667) C23A(0.16667) H23A(0.16667)
 C18A(0.16667) N19A(0.16667) C20A(0.16667) H20A(0.16667) C21A(0.16667)
 H21A(0.16667) C22A(0.16667) H22A(0.16667) N3(0.33333) C17(0.33333)
 C18(0.33333) N19(0.33333) C20(0.33333) H20(0.33333) C21(0.33333) H21(0.33333)
 C22(0.33333) H22(0.33333) C23(0.33333) H23(0.33333) C24(0.16667) C25(0.16667)
 N26(0.16667) C27(0.16667) H27(0.16667) C28(0.16667) H28(0.16667) C29(0.16667)
 H29(0.16667) C30(0.16667) H30(0.16667) N4(0.16667) C24A(0.16667) C25A(0.16667)
 C26A(0.16667) H26A(0.16667) C27A(0.16667) H27A(0.16667) C28A(0.16667)
 H28A(0.16667) C29A(0.16667) H29A(0.16667) N30A(0.16667) N4A(0.16667)
 N3B(0.33333) C17B(0.33333) C18B(0.33333) C19B(0.33333) H19B(0.33333)
 C20B(0.33333) H20B(0.33333) C21B(0.33333) H21B(0.33333) C22B(0.33333)
 H22B(0.33333) N23B(0.33333) N3C(0.16667) C17C(0.16667) N23C(0.16667)
 C18C(0.16667) C19C(0.16667) H19C(0.16667) C20C(0.16667) H20C(0.16667)
 C21C(0.16667) H21C(0.16667) C22C(0.16667) H22C(0.16667)
5.a Free rotating group:
 C24(C25,N26,C27,C28,C29,C30,N4), C24A(C25A,C26A,C27A,C28A,C29A,N30A,N4A)
5.b Aromatic/amide H refined with riding coordinates:
 C2(H2), C3(H3), C4(H4), C6(H6), C8(H8), C9(H9), C10(H10), C13(H13), C2A(H2A),
 C3A(H3A), C4A(H4A), C6A(H6A), C8A(H8A), C9A(H9A), C10A(H10A), C13A(H13A),
 C2B(H2B), C3B(H3B), C4B(H4B), C6B(H6B), C8B(H8B), C9B(H9B), C10B(H10B),
 C13B(H13B), C23A(H23A), C20A(H20A), C21A(H21A), C22A(H22A), C20(H20), C21(H21),
  C22(H22), C23(H23), C27(H27), C28(H28), C29(H29), C30(H30), C26A(H26A),
 C27A(H27A), C28A(H28A), C29A(H29A), C19B(H19B), C20B(H20B), C21B(H21B),
 C22B(H22B), C19C(H19C), C20C(H20C), C21C(H21C), C22C(H22C)
5.c Fitted hexagon refined as free rotating group:
 C23A(C18A,N19A,C20A,C21A,C22A), N23C(C18C,C19C,C20C,C21C,C22C)
;

loop_
_space_group_symop_operation_xyz
'x, y, z'
'-y, x-y, z'
'-x+y, -x, z'
'x+2/3, y+1/3, z+1/3'
'-y+2/3, x-y+1/3, z+1/3'
'-x+y+2/3, -x+1/3, z+1/3'
'x+1/3, y+2/3, z+2/3'
'-y+1/3, x-y+2/3, z+2/3'
'-x+y+1/3, -x+2/3, z+2/3'

loop_
_atom_site_label
_atom_site_type_symbol
_atom_site_fract_x
_atom_site_fract_y
_atom_site_fract_z
_atom_site_U_iso_or_equiv
_atom_site_adp_type
_atom_site_occupancy
_atom_site_site_symmetry_order
_atom_site_calc_flag
_atom_site_refinement_flags_posn
_atom_site_refinement_flags_adp
_atom_site_refinement_flags_occupancy
_atom_site_disorder_assembly
_atom_site_disorder_group
O1 O 0.51847(14) 0.21672(14) 0.46923(9) 0.0229(5) Uani 1 1 d . . . . .
O2 O 0.51395(14) 0.22978(14) 0.29829(8) 0.0225(5) Uani 1 1 d . . . . .
N1 N 0.60663(16) 0.35185(17) 0.46936(10) 0.0200(6) Uani 1 1 d . . . . .
N2 N 0.61324(16) 0.36081(17) 0.29831(10) 0.0201(6) Uani 1 1 d . . . . .
C1 C 0.4564(2) 0.2352(2) 0.47141(12) 0.0224(7) Uani 1 1 d . . . . .
C2 C 0.4254(2) 0.2364(2) 0.51329(13) 0.0261(7) Uani 1 1 d . . . . .
H2 H 0.4469 0.2277 0.5408 0.031 Uiso 1 1 calc R U . . .
C3 C 0.3604(2) 0.2507(2) 0.51535(14) 0.0304(8) Uani 1 1 d . . . . .
H3 H 0.3376 0.2508 0.5444 0.036 Uiso 1 1 calc R U . . .
C4 C 0.3306(2) 0.2644(2) 0.47594(13) 0.0270(8) Uani 1 1 d . . . . .
H4 H 0.2880 0.2755 0.4781 0.032 Uiso 1 1 calc R U . . .
C5 C 0.3615(2) 0.2625(2) 0.43164(13) 0.0233(7) Uani 1 1 d . . . . .
C6 C 0.3317(2) 0.2755(2) 0.39087(13) 0.0243(7) Uani 1 1 d . . . . .
H6 H 0.2886 0.2858 0.3924 0.029 Uiso 1 1 calc R U . . .
C7 C 0.36320(19) 0.2740(2) 0.34769(13) 0.0227(7) Uani 1 1 d . . . . .
C8 C 0.3344(2) 0.2892(2) 0.30554(14) 0.0305(8) Uani 1 1 d . . . . .
H8 H 0.2913 0.2995 0.3065 0.037 Uiso 1 1 calc R U . . .
C9 C 0.3676(2) 0.2891(2) 0.26413(14) 0.0310(8) Uani 1 1 d . . . . .
H9 H 0.3486 0.3012 0.2367 0.037 Uiso 1 1 calc R U . . .
C10 C 0.4302(2) 0.2712(2) 0.26133(13) 0.0271(8) Uani 1 1 d . . . . .
H10 H 0.4525 0.2703 0.2322 0.033 Uiso 1 1 calc R U . . .
C11 C 0.45768(19) 0.2556(2) 0.30067(12) 0.0218(7) Uani 1 1 d . . . . .
C12 C 0.42738(19) 0.25719(19) 0.34529(13) 0.0199(7) Uani 1 1 d . . . . .
C13 C 0.45816(19) 0.24370(19) 0.38620(12) 0.0191(6) Uani 1 1 d . . . . .
H13 H 0.5006 0.2324 0.3846 0.023 Uiso 1 1 calc R U . . .
C14 C 0.42695(19) 0.24686(19) 0.42901(12) 0.0199(7) Uani 1 1 d . . . . .
C15 C 0.59333(19) 0.27820(19) 0.46953(11) 0.0187(7) Uani 1 1 d . . . . .
C16 C 0.59129(19) 0.28448(19) 0.29830(11) 0.0174(7) Uani 1 1 d . . . . .
O1A O 0.56650(14) 0.38669(14) 0.76053(9) 0.0235(5) Uani 1 1 d . . . . .
O2A O 0.55168(15) 0.36704(15) 0.58971(9) 0.0258(6) Uani 1 1 d . . . . .
N1A N 0.58519(16) 0.28240(17) 0.75940(10) 0.0203(6) Uani 1 1 d . . . . .
N2A N 0.58753(17) 0.27432(17) 0.58940(10) 0.0225(6) Uani 1 1 d . . . . .
C1A C 0.59463(19) 0.4696(2) 0.75779(13) 0.0232(7) Uani 1 1 d . . . . .
C2A C 0.6081(2) 0.5127(2) 0.79670(14) 0.0288(8) Uani 1 1 d . . . . .
H2A H 0.6045 0.4890 0.8260 0.035 Uiso 1 1 calc R U . . .
C3A C 0.6279(2) 0.5938(2) 0.79367(15) 0.0320(9) Uani 1 1 d . . . . .
H3A H 0.6382 0.6244 0.8211 0.038 Uiso 1 1 calc R U . . .
C4A C 0.6321(2) 0.6280(2) 0.75222(15) 0.0297(8) Uani 1 1 d . . . . .
H4A H 0.6451 0.6822 0.7509 0.036 Uiso 1 1 calc R U . . .
C5A C 0.6174(2) 0.5838(2) 0.71036(14) 0.0266(8) Uani 1 1 d . . . . .
C6A C 0.6189(2) 0.6160(2) 0.66702(14) 0.0288(8) Uani 1 1 d . . . . .
H6A H 0.6311 0.6700 0.6651 0.035 Uiso 1 1 calc R U . . .
C7A C 0.6033(2) 0.5717(2) 0.62636(14) 0.0267(8) Uani 1 1 d . . . . .
C8A C 0.6021(2) 0.6037(3) 0.58186(15) 0.0351(9) Uani 1 1 d . . . . .
H8A H 0.6135 0.6574 0.5794 0.042 Uiso 1 1 calc R U . . .
C9A C 0.5849(2) 0.5584(3) 0.54306(14) 0.0338(9) Uani 1 1 d . . . . .
H9A H 0.5835 0.5805 0.5140 0.041 Uiso 1 1 calc R U . . .
C10A C 0.5691(2) 0.4781(3) 0.54543(14) 0.0325(9) Uani 1 1 d . . . . .
H10A H 0.5573 0.4465 0.5183 0.039 Uiso 1 1 calc R U . . .
C11A C 0.5713(2) 0.4479(2) 0.58720(13) 0.0264(8) Uani 1 1 d . . . . .
C12A C 0.5865(2) 0.4907(2) 0.62947(14) 0.0247(7) Uani 1 1 d . . . . .
C13A C 0.5849(2) 0.4577(2) 0.67252(13) 0.0237(7) Uani 1 1 d . . . . .
H13A H 0.5740 0.4041 0.6744 0.028 Uiso 1 1 calc R U . . .
C14A C 0.5989(2) 0.5019(2) 0.71279(13) 0.0225(7) Uani 1 1 d . . . . .
C15A C 0.6196(2) 0.3613(2) 0.75946(11) 0.0196(7) Uani 1 1 d . . . . .
C16A C 0.6119(2) 0.3519(2) 0.58941(12) 0.0213(7) Uani 1 1 d . . . . .
O1B O 0.45655(16) 0.64539(17) 0.33561(10) 0.0375(6) Uani 1 1 d . . . . .
O2B O 0.46293(18) 0.65773(19) 0.50649(11) 0.0434(7) Uani 1 1 d . . . . .
N1B N 0.32411(19) 0.59152(18) 0.33720(11) 0.0315(7) Uani 1 1 d . . . . .
N2B N 0.4057(2) 0.7368(2) 0.50626(12) 0.0369(8) Uani 1 1 d . . . . .
C1B C 0.5352(2) 0.7110(2) 0.33463(16) 0.0377(9) Uani 1 1 d . . . . .
C2B C 0.5741(3) 0.7338(3) 0.29375(17) 0.0459(11) Uani 1 1 d . . . . .
H2B H 0.5482 0.7077 0.2659 0.055 Uiso 1 1 calc R U . . .
C3B C 0.6565(3) 0.7994(4) 0.2932(2) 0.0607(16) Uani 1 1 d . . . . .
H3B H 0.6842 0.8172 0.2646 0.073 Uiso 1 1 calc R U . . .
C4B C 0.6934(3) 0.8347(3) 0.3327(2) 0.0471(12) Uani 1 1 d . . . . .
H4B H 0.7474 0.8767 0.3317 0.057 Uiso 1 1 calc R U . . .
C5B C 0.6541(2) 0.8112(2) 0.37588(18) 0.0418(10) Uani 1 1 d . . . . .
C6B C 0.6921(2) 0.8452(2) 0.4172(2) 0.0467(12) Uani 1 1 d . . . . .
H6B H 0.7460 0.8874 0.4164 0.056 Uiso 1 1 calc R U . . .
C7B C 0.6544(2) 0.8200(2) 0.45962(18) 0.0428(10) Uani 1 1 d . . . . .
C8B C 0.6927(3) 0.8554(3) 0.5027(2) 0.0562(15) Uani 1 1 d . . . . .
H8B H 0.7463 0.8983 0.5026 0.067 Uiso 1 1 calc R U . . .
C9B C 0.6535(3) 0.8286(3) 0.5439(2) 0.0578(14) Uani 1 1 d . . . . .
H9B H 0.6797 0.8541 0.5718 0.069 Uiso 1 1 calc R U . . .
C10B C 0.5751(3) 0.7640(3) 0.54542(19) 0.0527(12) Uani 1 1 d . . . . .
H10B H 0.5479 0.7457 0.5741 0.063 Uiso 1 1 calc R U . . .
C11B C 0.5390(3) 0.7282(3) 0.50527(17) 0.0413(10) Uani 1 1 d . . . . .
C15B C 0.3953(2) 0.6589(2) 0.33696(12) 0.0281(7) Uani 1 1 d . . . . .
C16B C 0.3977(2) 0.6647(3) 0.50626(13) 0.0356(9) Uani 1 1 d . . . . .
C12B C 0.5744(2) 0.7540(2) 0.46122(17) 0.0387(9) Uani 1 1 d . . . . .
C13B C 0.5346(2) 0.7183(2) 0.41999(15) 0.0351(9) Uani 1 1 d . . . . .
H13B H 0.4812 0.6750 0.4210 0.042 Uiso 1 1 calc R U . . .
C14B C 0.5729(2) 0.7457(2) 0.37757(16) 0.0359(9) Uani 1 1 d . . . . .
N3A_b N 0.3578(7) 0.4519(7) 0.4885(4) 0.0467(5) Uiso 0.1667 1 d . . P A 2
C17A_b C 0.3994(9) 0.4672(9) 0.4540(5) 0.0467(5) Uiso 0.1667 1 d . . P A 2
C23A_b C 0.4190(6) 0.4830(7) 0.3721(3) 0.0467(5) Uiso 0.1667 1 d G . P A 2
H23A_b H 0.3756 0.4916 0.3658 0.056 Uiso 0.1667 1 calc R U P A 2
C18A_b C 0.4366(6) 0.4734(7) 0.4174(3) 0.0467(5) Uiso 0.1667 1 d G . P A 2
N19A_b N 0.5001(6) 0.4609(7) 0.4265(2) 0.0467(5) Uiso 0.1667 1 d G . P A 2
C20A_b C 0.5460(5) 0.4580(6) 0.3903(3) 0.0467(5) Uiso 0.1667 1 d G . P A 2
H20A_b H 0.5894 0.4495 0.3966 0.056 Uiso 0.1667 1 calc R U P A 2
C21A_b C 0.5284(6) 0.4677(7) 0.3450(3) 0.0467(5) Uiso 0.1667 1 d G . P A 2
H21A_b H 0.5597 0.4658 0.3203 0.056 Uiso 0.1667 1 calc R U P A 2
C22A_b C 0.4649(7) 0.4802(7) 0.3359(2) 0.0467(5) Uiso 0.1667 1 d G . P A 2
H22A_b H 0.4528 0.4868 0.3049 0.056 Uiso 0.1667 1 calc R U P A 2
N3_a N 0.3410(3) 0.4657(4) 0.2705(2) 0.0467(5) Uiso 0.3333 1 d . . P B 1
C17_a C 0.3754(4) 0.4703(5) 0.3040(2) 0.0467(5) Uiso 0.3333 1 d . . P B 1
C18_a C 0.4211(4) 0.4722(4) 0.3436(3) 0.0467(5) Uiso 0.3333 1 d . . P B 1
N19_a N 0.3948(4) 0.4766(4) 0.3883(2) 0.0467(5) Uiso 0.3333 1 d . . P B 1
C20_a C 0.4466(5) 0.4730(5) 0.4259(3) 0.0467(5) Uiso 0.3333 1 d . . P B 1
H20_a H 0.4348 0.4756 0.4575 0.056 Uiso 0.3333 1 calc R U P B 1
C21_a C 0.5108(5) 0.4659(5) 0.4135(3) 0.0467(5) Uiso 0.3333 1 d . . P B 1
H21_a H 0.5427 0.4610 0.4369 0.056 Uiso 0.3333 1 calc R U P B 1
C22_a C 0.5290(5) 0.4656(4) 0.3709(3) 0.0467(5) Uiso 0.3333 1 d . . P B 1
H22_a H 0.5755 0.4621 0.3649 0.056 Uiso 0.3333 1 calc R U P B 1
C23_a C 0.4900(4) 0.4698(4) 0.3341(2) 0.0467(5) Uiso 0.3333 1 d . . P B 1
H23_a H 0.5081 0.4710 0.3034 0.056 Uiso 0.3333 1 calc R U P B 1
C24 C 0.3287(5) 0.5222(4) 0.2321(3) 0.0570(15) Uiso 0.1667 1 d G . P B -1
C25 C 0.3409(4) 0.6042(4) 0.2223(2) 0.0570(15) Uiso 0.1667 1 d G . P B -1
N26 N 0.4177(4) 0.6696(5) 0.2154(4) 0.0570(15) Uiso 0.1667 1 d G . P B -1
C27 C 0.4294(5) 0.7460(5) 0.2074(4) 0.0570(15) Uiso 0.1667 1 d G . P B -1
H27 H 0.4819 0.7896 0.2028 0.068 Uiso 0.1667 1 calc R U P B -1
C28 C 0.3641(6) 0.7583(4) 0.2061(3) 0.0570(15) Uiso 0.1667 1 d G . P B -1
H28 H 0.3719 0.8102 0.2007 0.068 Uiso 0.1667 1 calc R U P B -1
C29 C 0.2873(5) 0.6936(5) 0.2127(5) 0.0570(15) Uiso 0.1667 1 d G . P B -1
H29 H 0.2426 0.7015 0.2118 0.068 Uiso 0.1667 1 calc R U P B -1
C30 C 0.2760(4) 0.6174(4) 0.2208(4) 0.0570(15) Uiso 0.1667 1 d G . P B -1
H30 H 0.2234 0.5738 0.2253 0.068 Uiso 0.1667 1 calc R U P B -1
N4 N 0.3263(6) 0.4680(5) 0.2384(4) 0.0570(15) Uiso 0.1667 1 d G . P B -1
C24A C 0.3287(5) 0.5222(4) 0.2321(3) 0.0570(15) Uiso 0.1667 1 d G . P C -2
C25A C 0.3409(4) 0.6042(4) 0.2223(2) 0.0570(15) Uiso 0.1667 1 d G . P C -2
C26A C 0.4177(4) 0.6696(5) 0.2154(4) 0.0570(15) Uiso 0.1667 1 d G . P C -2
H26A H 0.4625 0.6619 0.2163 0.068 Uiso 0.1667 1 calc R U P C -2
C27A C 0.4294(5) 0.7460(5) 0.2074(4) 0.0570(15) Uiso 0.1667 1 d G . P C -2
H27A H 0.4819 0.7896 0.2028 0.068 Uiso 0.1667 1 calc R U P C -2
C28A C 0.3641(6) 0.7583(4) 0.2061(3) 0.0570(15) Uiso 0.1667 1 d G . P C -2
H28A H 0.3719 0.8102 0.2007 0.068 Uiso 0.1667 1 calc R U P C -2
C29A C 0.2873(5) 0.6936(5) 0.2127(5) 0.0570(15) Uiso 0.1667 1 d G . P C -2
H29A H 0.2426 0.7015 0.2118 0.068 Uiso 0.1667 1 calc R U P C -2
N30A N 0.2760(4) 0.6174(4) 0.2208(4) 0.0570(15) Uiso 0.1667 1 d G . P C -2
N4A N 0.3263(6) 0.4680(5) 0.2384(4) 0.0570(15) Uiso 0.1667 1 d G . P C -2
N3B_c N 0.3410(3) 0.4657(4) 0.2705(2) 0.0467(5) Uiso 0.3333 1 d . . P D 3
C17B_c C 0.3754(4) 0.4703(5) 0.3040(2) 0.0467(5) Uiso 0.3333 1 d . . P D 3
C18B_c C 0.4211(4) 0.4722(4) 0.3436(3) 0.0467(5) Uiso 0.3333 1 d . . P D 3
C19B_c C 0.3948(4) 0.4766(4) 0.3883(2) 0.0467(5) Uiso 0.3333 1 d . . P D 3
H19B_c H 0.3490 0.4814 0.3942 0.056 Uiso 0.3333 1 calc R U P D 3
C20B_c C 0.4466(5) 0.4730(5) 0.4259(3) 0.0467(5) Uiso 0.3333 1 d . . P D 3
H20B_c H 0.4348 0.4756 0.4575 0.056 Uiso 0.3333 1 calc R U P D 3
C21B_c C 0.5108(5) 0.4659(5) 0.4135(3) 0.0467(5) Uiso 0.3333 1 d . . P D 3
H21B_c H 0.5427 0.4610 0.4369 0.056 Uiso 0.3333 1 calc R U P D 3
C22B_c C 0.5290(5) 0.4656(4) 0.3709(3) 0.0467(5) Uiso 0.3333 1 d . . P D 3
H22B_c H 0.5755 0.4621 0.3649 0.056 Uiso 0.3333 1 calc R U P D 3
N23B_c N 0.4900(4) 0.4698(4) 0.3341(2) 0.0467(5) Uiso 0.3333 1 d . . P D 3
N3C_d N 0.3578(7) 0.4519(7) 0.4885(4) 0.0467(5) Uiso 0.1667 1 d . . P E 4
C17C_d C 0.3994(9) 0.4672(9) 0.4540(5) 0.0467(5) Uiso 0.1667 1 d . . P E 4
N23C_d N 0.4190(6) 0.4830(7) 0.3721(3) 0.0467(5) Uiso 0.1667 1 d G . P E 4
C18C_d C 0.4366(6) 0.4734(7) 0.4174(3) 0.0467(5) Uiso 0.1667 1 d G . P E 4
C19C_d C 0.5001(6) 0.4609(7) 0.4265(2) 0.0467(5) Uiso 0.1667 1 d G . P E 4
H19C_d H 0.5122 0.4543 0.4575 0.056 Uiso 0.1667 1 calc R U P E 4
C20C_d C 0.5460(5) 0.4580(6) 0.3903(3) 0.0467(5) Uiso 0.1667 1 d G . P E 4
H20C_d H 0.5894 0.4495 0.3966 0.056 Uiso 0.1667 1 calc R U P E 4
C21C_d C 0.5284(6) 0.4677(7) 0.3450(3) 0.0467(5) Uiso 0.1667 1 d G . P E 4
H21C_d H 0.5597 0.4658 0.3203 0.056 Uiso 0.1667 1 calc R U P E 4
C22C_d C 0.4649(7) 0.4802(7) 0.3359(2) 0.0467(5) Uiso 0.1667 1 d G . P E 4
H22C_d H 0.4528 0.4868 0.3049 0.056 Uiso 0.1667 1 calc R U P E 4

loop_
_atom_site_aniso_label
_atom_site_aniso_U_11
_atom_site_aniso_U_22
_atom_site_aniso_U_33
_atom_site_aniso_U_23
_atom_site_aniso_U_13
_atom_site_aniso_U_12
O1 0.0172(11) 0.0186(11) 0.0319(13) 0.0000(10) -0.0010(10) 0.0082(10)
O2 0.0173(11) 0.0205(12) 0.0293(13) -0.0014(10) 0.0017(9) 0.0090(10)
N1 0.0177(13) 0.0216(14) 0.0203(14) 0.0017(11) 0.0007(11) 0.0094(11)
N2 0.0187(13) 0.0202(14) 0.0215(15) -0.0014(11) -0.0025(11) 0.0099(11)
C1 0.0167(15) 0.0162(15) 0.0309(18) -0.0019(13) 0.0001(13) 0.0057(13)
C2 0.0270(18) 0.0207(17) 0.0256(18) -0.0047(14) -0.0016(14) 0.0082(15)
C3 0.0273(19) 0.0218(18) 0.035(2) -0.0076(15) 0.0053(15) 0.0069(15)
C4 0.0197(17) 0.0248(18) 0.036(2) -0.0050(15) 0.0048(15) 0.0107(14)
C5 0.0148(15) 0.0149(15) 0.039(2) -0.0016(13) 0.0007(13) 0.0063(12)
C6 0.0141(15) 0.0204(16) 0.039(2) -0.0031(14) -0.0014(14) 0.0086(13)
C7 0.0140(15) 0.0169(15) 0.0354(19) 0.0004(13) -0.0013(13) 0.0064(13)
C8 0.0187(17) 0.0300(19) 0.043(2) -0.0005(16) -0.0058(15) 0.0123(15)
C9 0.0249(18) 0.036(2) 0.033(2) 0.0019(15) -0.0066(15) 0.0156(16)
C10 0.0196(17) 0.0275(18) 0.0299(19) -0.0018(15) -0.0009(14) 0.0084(14)
C11 0.0137(15) 0.0192(16) 0.0306(19) -0.0018(13) -0.0018(13) 0.0067(12)
C12 0.0125(14) 0.0142(14) 0.0298(18) 0.0011(12) 0.0005(12) 0.0043(12)
C13 0.0142(14) 0.0162(15) 0.0258(17) -0.0008(12) -0.0007(12) 0.0068(12)
C14 0.0118(14) 0.0150(14) 0.0296(18) -0.0018(13) 0.0003(12) 0.0041(12)
C15 0.0171(16) 0.0198(16) 0.0176(16) 0.0012(12) 0.0023(12) 0.0081(13)
C16 0.0161(15) 0.0216(15) 0.0142(16) -0.0015(12) 0.0006(11) 0.0092(13)
O1A 0.0183(11) 0.0194(12) 0.0348(14) -0.0002(10) 0.0024(10) 0.0108(10)
O2A 0.0242(12) 0.0248(13) 0.0310(13) -0.0008(10) 0.0019(10) 0.0142(10)
N1A 0.0185(14) 0.0196(14) 0.0244(15) 0.0003(11) 0.0014(11) 0.0107(12)
N2A 0.0221(15) 0.0238(14) 0.0220(15) 0.0004(11) -0.0002(11) 0.0117(12)
C1A 0.0138(15) 0.0198(16) 0.038(2) 0.0006(14) 0.0035(13) 0.0101(13)
C2A 0.0235(17) 0.0301(19) 0.036(2) -0.0066(15) -0.0019(15) 0.0156(16)
C3A 0.0248(18) 0.0282(19) 0.046(2) -0.0165(17) -0.0053(16) 0.0155(16)
C4A 0.0232(17) 0.0213(17) 0.049(2) -0.0059(16) 0.0002(16) 0.0147(15)
C5A 0.0168(16) 0.0215(17) 0.044(2) -0.0020(15) 0.0025(14) 0.0113(13)
C6A 0.0223(17) 0.0194(17) 0.048(2) 0.0044(15) 0.0054(15) 0.0130(14)
C7A 0.0213(17) 0.0261(18) 0.037(2) 0.0084(15) 0.0096(14) 0.0151(14)
C8A 0.028(2) 0.029(2) 0.051(3) 0.0152(18) 0.0135(18) 0.0166(17)
C9A 0.035(2) 0.037(2) 0.034(2) 0.0170(17) 0.0137(17) 0.0222(18)
C10A 0.031(2) 0.039(2) 0.035(2) 0.0072(17) 0.0100(16) 0.0235(18)
C11A 0.0221(17) 0.0262(18) 0.036(2) 0.0047(15) 0.0063(14) 0.0157(15)
C12A 0.0174(15) 0.0232(17) 0.0335(19) 0.0034(14) 0.0050(13) 0.0102(14)
C13A 0.0172(15) 0.0183(16) 0.037(2) 0.0009(14) 0.0038(14) 0.0100(13)
C14A 0.0165(15) 0.0213(16) 0.0333(19) -0.0011(14) 0.0026(13) 0.0121(13)
C15A 0.0193(16) 0.0204(16) 0.0196(17) 0.0008(12) 0.0006(12) 0.0103(13)
C16A 0.0219(16) 0.0253(17) 0.0167(16) -0.0004(13) 0.0014(13) 0.0117(14)
O1B 0.0315(14) 0.0344(15) 0.0489(16) 0.0031(12) 0.0030(12) 0.0180(12)
O2B 0.0387(16) 0.0411(17) 0.0511(18) 0.0052(13) 0.0013(13) 0.0206(14)
N1B 0.0298(16) 0.0303(16) 0.0334(17) -0.0011(12) 0.0016(12) 0.0144(13)
N2B 0.0379(18) 0.0401(19) 0.0323(17) -0.0020(14) -0.0017(13) 0.0191(16)
C1B 0.0269(19) 0.0306(19) 0.058(3) 0.0125(17) 0.0097(17) 0.0159(16)
C2B 0.045(2) 0.053(3) 0.052(3) 0.018(2) 0.014(2) 0.033(2)
C3B 0.049(3) 0.067(3) 0.088(4) 0.046(3) 0.038(3) 0.046(3)
C4B 0.032(2) 0.040(2) 0.077(3) 0.024(2) 0.013(2) 0.0240(19)
C5B 0.028(2) 0.0269(19) 0.075(3) 0.0189(19) 0.012(2) 0.0173(17)
C6B 0.0232(18) 0.0245(19) 0.095(4) 0.007(2) -0.007(2) 0.0135(16)
C7B 0.0264(19) 0.0270(19) 0.078(3) 0.003(2) -0.0072(19) 0.0156(16)
C8B 0.040(2) 0.030(2) 0.101(4) -0.017(2) -0.031(3) 0.018(2)
C9B 0.057(3) 0.049(3) 0.073(4) -0.014(3) -0.024(3) 0.030(3)
C10B 0.061(3) 0.047(3) 0.057(3) -0.005(2) -0.014(2) 0.033(2)
C11B 0.035(2) 0.036(2) 0.057(3) 0.0028(19) -0.0061(18) 0.0198(18)
C15B 0.0284(18) 0.0283(18) 0.0290(18) 0.0009(14) 0.0023(13) 0.0152(15)
C16B 0.039(2) 0.043(2) 0.0241(18) 0.0039(15) -0.0023(15) 0.0201(18)
C12B 0.0291(19) 0.0292(19) 0.061(3) 0.0030(17) -0.0064(17) 0.0173(16)
C13B 0.0242(17) 0.0231(17) 0.059(3) 0.0001(16) -0.0001(16) 0.0124(14)
C14B 0.0270(18) 0.0279(18) 0.057(3) 0.0063(17) 0.0062(17) 0.0171(15)

loop_
_atom_type_symbol
_atom_type_description
_atom_type_scat_dispersion_real
_atom_type_scat_dispersion_imag
_atom_type_scat_source
C C 0.0033 0.0016 'International Tables Vol C Tables 4.2.6.8 and 6.1.1.4'
H H 0.0000 0.0000 'International Tables Vol C Tables 4.2.6.8 and 6.1.1.4'
N N 0.0061 0.0033 'International Tables Vol C Tables 4.2.6.8 and 6.1.1.4'
O O 0.0106 0.0060 'International Tables Vol C Tables 4.2.6.8 and 6.1.1.4'

loop_
_geom_angle_atom_site_label_1
_geom_angle_atom_site_label_2
_geom_angle_atom_site_label_3
_geom_angle
_geom_angle_site_symmetry_1
_geom_angle_site_symmetry_3
C15 O1 C1 117.0(3) . .
C16 O2 C11 118.6(3) . .
C15 N1 C15 112.8(3) . 3_665
C16 N2 C16 112.7(3) . 3_665
O1 C1 C14 117.4(3) . .
C2 C1 O1 118.8(3) . .
C2 C1 C14 123.7(3) . .
C1 C2 C3 118.9(4) . .
C4 C3 C2 120.4(3) . .
C3 C4 C5 121.6(3) . .
C4 C5 C14 118.5(3) . .
C6 C5 C4 122.8(3) . .
C6 C5 C14 118.7(3) . .
C5 C6 C7 122.1(3) . .
C6 C7 C8 122.7(3) . .
C6 C7 C12 119.0(3) . .
C8 C7 C12 118.3(3) . .
C9 C8 C7 121.3(4) . .
C8 C9 C10 120.7(4) . .
C11 C10 C9 119.0(4) . .
O2 C11 C12 116.8(3) . .
C10 C11 O2 119.9(3) . .
C10 C11 C12 123.0(3) . .
C11 C12 C7 117.5(3) . .
C13 C12 C7 119.7(3) . .
C13 C12 C11 122.8(3) . .
C14 C13 C12 120.5(3) . .
C1 C14 C5 116.9(3) . .
C13 C14 C1 123.1(3) . .
C13 C14 C5 120.1(3) . .
O1 C15 N1 112.7(3) . 2_655
N1 C15 O1 120.1(3) . .
N1 C15 N1 127.2(3) . 2_655
O2 C16 N2 113.1(3) . 2_655
N2 C16 O2 119.7(3) . .
N2 C16 N2 127.2(3) . 2_655
C15A O1A C1A 118.9(3) . .
C16A O2A C11A 117.4(3) . .
C15A N1A C15A 111.9(3) . 2_655
C16A N2A C16A 112.4(3) . 2_655
O1A C1A C14A 116.9(3) . .
C2A C1A O1A 120.0(3) . .
C2A C1A C14A 122.7(3) . .
C1A C2A C3A 119.6(4) . .
C4A C3A C2A 120.8(4) . .
C3A C4A C5A 121.0(3) . .
C4A C5A C14A 118.9(4) . .
C6A C5A C4A 122.8(3) . .
C6A C5A C14A 118.3(3) . .
C5A C6A C7A 122.3(3) . .
C6A C7A C8A 122.5(4) . .
C6A C7A C12A 118.6(3) . .
C8A C7A C12A 119.0(4) . .
C9A C8A C7A 120.9(4) . .
C8A C9A C10A 120.9(4) . .
C11A C10A C9A 118.5(4) . .
O2A C11A C12A 117.5(3) . .
C10A C11A O2A 118.3(3) . .
C10A C11A C12A 124.0(3) . .
C11A C12A C7A 116.7(3) . .
C13A C12A C7A 119.8(3) . .
C13A C12A C11A 123.5(3) . .
C14A C13A C12A 121.0(3) . .
C1A C14A C5A 117.0(3) . .
C13A C14A C1A 122.9(3) . .
C13A C14A C5A 120.1(3) . .
N1A C15A O1A 119.2(3) 3_665 .
N1A C15A O1A 112.7(3) . .
N1A C15A N1A 128.1(3) . 3_665
N2A C16A O2A 119.4(3) 3_665 .
N2A C16A O2A 113.1(3) . .
N2A C16A N2A 127.6(3) . 3_665
C15B O1B C1B 119.2(3) . .
C16B O2B C11B 118.8(3) . .
C15B N1B C15B 113.1(4) 3_565 .
C16B N2B C16B 111.4(4) . 2_665
O1B C1B C14B 118.2(4) . .
C2B C1B O1B 119.0(4) . .
C2B C1B C14B 122.6(4) . .
C1B C2B C3B 118.8(5) . .
C4B C3B C2B 120.3(5) . .
C3B C4B C5B 121.8(4) . .
C4B C5B C14B 119.1(5) . .
C6B C5B C4B 122.5(4) . .
C6B C5B C14B 118.3(4) . .
C5B C6B C7B 122.5(4) . .
C6B C7B C8B 123.1(4) . .
C6B C7B C12B 119.1(4) . .
C12B C7B C8B 117.8(5) . .
C9B C8B C7B 121.4(5) . .
C8B C9B C10B 120.8(5) . .
C11B C10B C9B 118.7(5) . .
C10B C11B O2B 119.4(4) . .
C10B C11B C12B 123.9(5) . .
C12B C11B O2B 116.6(4) . .
O1B C15B N1B 113.0(3) . .
N1B C15B O1B 120.1(3) 2_665 .
N1B C15B N1B 126.9(4) 2_665 .
N2B C16B O2B 112.2(4) 3_565 .
N2B C16B O2B 119.2(4) . .
N2B C16B N2B 128.6(4) . 3_565
C11B C12B C7B 117.4(4) . .
C13B C12B C7B 119.7(4) . .
C13B C12B C11B 122.9(4) . .
C14B C13B C12B 120.4(4) . .
C1B C14B C5B 117.3(4) . .
C13B C14B C1B 122.6(4) . .
C13B C14B C5B 120.1(4) . .
N3A_b C17A_b C18A_b 172.4(16) . .
C18A_b C23A_b C22A_b 120.0 . .
C17A_b C18A_b C23A_b 130.0(9) . .
C17A_b C18A_b N19A_b 109.8(9) . .
N19A_b C18A_b C23A_b 120.0 . .
C20A_b N19A_b C18A_b 120.0 . .
N19A_b C20A_b C21A_b 120.0 . .
C20A_b C21A_b C22A_b 120.0 . .
C21A_b C22A_b C23A_b 120.0 . .
C17_a N3_a C24 141.3(7) . .
N4 N3_a C17_a 164.4(10) . .
N4 N3_a C24 36.2(4) . .
N3_a C17_a C18_a 175.0(8) . .
N19_a C18_a C17_a 119.9(7) . .
C23_a C18_a C17_a 115.5(7) . .
C23_a C18_a N19_a 124.6(7) . .
C18_a N19_a C20_a 113.1(6) . .
C21_a C20_a N19_a 118.5(7) . .
C22_a C21_a C20_a 121.1(8) . .
C21_a C22_a C23_a 127.2(8) . .
C22_a C23_a C18_a 115.4(7) . .
C25 C24 N3_a 145.2(5) . .
N4 C24 N3_a 33.7(5) . .
N4 C24 C25 174.4 . .
N26 C25 C24 120.9 . .
C30 C25 C24 120.9 . .
C30 C25 N26 118.2 . .
C27 N26 C25 121.0 . .
N26 C27 C28 120.1 . .
C29 C28 C27 119.4 . .
C28 C29 C30 120.2 . .
C29 C30 C25 121.0 . .
N3_a N4 C24 110.1(7) . .

loop_
_geom_bond_atom_site_label_1
_geom_bond_atom_site_label_2
_geom_bond_distance
_geom_bond_site_symmetry_2
O1 C1 1.415(4) .
O1 C15 1.337(4) .
O2 C11 1.407(4) .
O2 C16 1.331(4) .
N1 C15 1.345(4) 3_665
N1 C15 1.314(4) .
N2 C16 1.347(4) 3_665
N2 C16 1.316(4) .
C1 C2 1.356(5) .
C1 C14 1.416(5) .
C2 C3 1.416(5) .
C3 C4 1.362(6) .
C4 C5 1.422(5) .
C5 C6 1.389(5) .
C5 C14 1.443(4) .
C6 C7 1.396(5) .
C7 C8 1.430(5) .
C7 C12 1.433(4) .
C8 C9 1.358(6) .
C9 C10 1.417(5) .
C10 C11 1.353(5) .
C11 C12 1.424(5) .
C12 C13 1.406(5) .
C13 C14 1.392(5) .
C15 N1 1.345(4) 2_655
C16 N2 1.347(4) 2_655
O1A C1A 1.414(4) .
O1A C15A 1.341(4) .
O2A C11A 1.414(4) .
O2A C16A 1.335(4) .
N1A C15A 1.330(4) 2_655
N1A C15A 1.325(4) .
N2A C16A 1.331(5) 2_655
N2A C16A 1.328(5) .
C1A C2A 1.346(5) .
C1A C14A 1.428(5) .
C2A C3A 1.418(5) .
C3A C4A 1.351(6) .
C4A C5A 1.426(5) .
C5A C6A 1.394(6) .
C5A C14A 1.438(5) .
C6A C7A 1.395(6) .
C7A C8A 1.433(6) .
C7A C12A 1.435(5) .
C8A C9A 1.359(6) .
C9A C10A 1.426(6) .
C10A C11A 1.351(5) .
C11A C12A 1.422(5) .
C12A C13A 1.392(5) .
C13A C14A 1.389(5) .
C15A N1A 1.330(4) 3_665
C16A N2A 1.331(5) 3_665
O1B C1B 1.412(5) .
O1B C15B 1.334(4) .
O2B C11B 1.420(5) .
O2B C16B 1.333(5) .
N1B C15B 1.341(5) .
N1B C15B 1.316(5) 3_565
N2B C16B 1.327(5) 2_665
N2B C16B 1.323(5) .
C1B C2B 1.351(6) .
C1B C14B 1.426(7) .
C2B C3B 1.458(7) .
C3B C4B 1.339(9) .
C4B C5B 1.413(7) .
C5B C6B 1.384(7) .
C5B C14B 1.443(5) .
C6B C7B 1.385(7) .
C7B C8B 1.437(7) .
C7B C12B 1.431(6) .
C8B C9B 1.366(9) .
C9B C10B 1.403(8) .
C10B C11B 1.353(7) .
C11B C12B 1.414(7) .
C15B N1B 1.316(5) 2_665
C16B N2B 1.326(5) 3_565
C12B C13B 1.400(6) .
C13B C14B 1.393(6) .
N3A_b C17A_b 1.219(18) .
C17A_b C18A_b 1.254(16) .
C23A_b C18A_b 1.3900 .
C23A_b C22A_b 1.3900 .
C18A_b N19A_b 1.3900 .
N19A_b C20A_b 1.3900 .
C20A_b C21A_b 1.3900 .
C21A_b C22A_b 1.3900 .
N3_a C17_a 1.152(9) .
N3_a C24 1.655(9) .
N3_a N4 0.978(11) .
C17_a C18_a 1.436(10) .
C18_a N19_a 1.409(10) .
C18_a C23_a 1.383(10) .
N19_a C20_a 1.502(10) .
C20_a C21_a 1.364(11) .
C21_a C22_a 1.283(11) .
C22_a C23_a 1.330(10) .
C24 C25 1.5084 .
C24 N4 1.0420 .
C25 N26 1.4025 .
C25 C30 1.4008 .
N26 C27 1.3965 .
C27 C28 1.3966 .
C28 C29 1.3963 .
C29 C30 1.3964 .
